data_4066772
loop_
_publ_author_name
'Borguet, Yannick'
'Sauvage, Xavier'
'Zaragoza, Guillermo'
'Demonceau, Albert'
'Delaude, Lionel'

_publ_section_title
;
 Homobimetallic Ruthenium&#x2212;Arene Complexes Bearing Vinylidene
 Ligands: Synthesis, Characterization, and Catalytic Application in Olefin
 Metathesis
;
_journal_issue 24
_journal_name_full Organometallics
_journal_page_first 6675
_journal_paper_doi 10.1021/om1006177
_journal_volume 29
_journal_year 2010
_chemical_compound_source 'synthesis as described'
_chemical_formula_moiety '2(C37 H55 Cl4 P Ru2), 2(C H2 Cl2)'
_chemical_formula_sum 'C76 H114 Cl12 P2 Ru4'
_chemical_formula_weight 1919.29
_chemical_name_systematic
;
 ?
;
_space_group_IT_number 2
_symmetry_cell_setting triclinic
_symmetry_Int_Tables_number 2
_symmetry_space_group_name_Hall '-P 1'
_symmetry_space_group_name_H-M 'P -1'
_atom_sites_solution_hydrogens geom
_atom_sites_solution_primary direct
_atom_sites_solution_secondary difmap
_audit_conform_dict_location ftp://ftp.iucr.org/pub/cif_core.dic
_audit_conform_dict_name cif_core.dic
_audit_conform_dict_version 2.3
_audit_creation_date 2010-05-31T14:10:27-00:00
_audit_creation_method 'WinGX routine CIF_UPDATE'
_cell_angle_alpha 97.390(2)
_cell_angle_beta 100.954(2)
_cell_angle_gamma 100.116(2)
_cell_formula_units_Z 2
_cell_length_a 10.0415(5)
_cell_length_b 19.4236(9)
_cell_length_c 22.2011(11)
_cell_measurement_reflns_used 1923
_cell_measurement_temperature 100(2)
_cell_measurement_theta_max 26.24
_cell_measurement_theta_min 2.47
_cell_measurement_wavelength 0.71073
_cell_volume 4126.0(4)
_computing_cell_refinement 'APPEX2 (BRUKER AXS, 2005)'
_computing_data_collection 'APPEX2 (BRUKER AXS, 2005)'
_computing_data_reduction 'APPEX2 (BRUKER AXS, 2005)'
_computing_molecular_graphics 'Ortep-3 for Windows (Farrugia, 1997)'
_computing_publication_material 'WinGX publication routines (Farrugia, 1999)'
_computing_structure_refinement 'SHELXL-97 (Sheldrick, 2008)'
_computing_structure_solution 'DIRDIF 2007 (Beurskens et all, 2008)'
_diffrn_ambient_temperature 100(2)
_diffrn_measured_fraction_theta_full 1
_diffrn_measured_fraction_theta_max 1
_diffrn_measurement_device 'four-circle diffractometer'
_diffrn_measurement_device_type 'BRUKER APPEX-II CCD'
_diffrn_measurement_method 'omega and phi scans'
_diffrn_radiation_monochromator graphite
_diffrn_radiation_probe x-ray
_diffrn_radiation_source 'fine-focus sealed tube'
_diffrn_radiation_type MoK\a
_diffrn_radiation_wavelength 0.7107
_diffrn_reflns_av_R_equivalents 0.0659
_diffrn_reflns_av_unetI/netI 0.0703
_diffrn_reflns_limit_h_max 11
_diffrn_reflns_limit_h_min -12
_diffrn_reflns_limit_k_max 23
_diffrn_reflns_limit_k_min -23
_diffrn_reflns_limit_l_max 26
_diffrn_reflns_limit_l_min 0
_diffrn_reflns_number 62215
_diffrn_reflns_theta_full 25.35
_diffrn_reflns_theta_max 25.35
_diffrn_reflns_theta_min 1.31
_exptl_absorpt_coefficient_mu 1.186
_exptl_absorpt_correction_T_max 0.950
_exptl_absorpt_correction_T_min 0.819
_exptl_absorpt_correction_type multi-scan
_exptl_absorpt_process_details 'BRUKER SADABS'
_exptl_crystal_colour colourless
_exptl_crystal_density_diffrn 1.545
_exptl_crystal_density_method 'not measured'
_exptl_crystal_description prism
_exptl_crystal_F_000 1960
_exptl_crystal_size_max 0.42
_exptl_crystal_size_mid 0.06
_exptl_crystal_size_min 0.04
_refine_diff_density_max 0.9
_refine_diff_density_min -0.686
_refine_diff_density_rms 0.114
_refine_ls_extinction_method none
_refine_ls_goodness_of_fit_ref 0.909
_refine_ls_hydrogen_treatment constr
_refine_ls_matrix_type full
_refine_ls_number_parameters 881
_refine_ls_number_reflns 15102
_refine_ls_number_restraints 30
_refine_ls_restrained_S_all 0.909
_refine_ls_R_factor_all 0.0757
_refine_ls_R_factor_gt 0.0395
_refine_ls_shift/su_max 0.011
_refine_ls_shift/su_mean 0.001
_refine_ls_structure_factor_coef Fsqd
_refine_ls_weighting_details 'calc w=1/[\s^2^(Fo^2^)+(0.0179P)^2^+15.7420P] where P=(Fo^2^+2Fc^2^)/3'
_refine_ls_weighting_scheme calc
_refine_ls_wR_factor_gt 0.0679
_refine_ls_wR_factor_ref 0.0807
_reflns_number_gt 10680
_reflns_number_total 15102
_reflns_threshold_expression >2\s(I)
_cod_data_source_file om1006177_si_002.cif
_cod_data_source_block Complex7
_cod_original_cell_volume 4126.0(3)
_cod_database_code 4066772

loop_
_symmetry_equiv_pos_as_xyz
'x, y, z'
'-x, -y, -z'

loop_
_atom_site_label
_atom_site_type_symbol
_atom_site_fract_x
_atom_site_fract_y
_atom_site_fract_z
_atom_site_U_iso_or_equiv
_atom_site_adp_type
_atom_site_occupancy
_atom_site_symmetry_multiplicity
_atom_site_calc_flag
_atom_site_refinement_flags
_atom_site_disorder_assembly
_atom_site_disorder_group
C1 C 0.8839(4) 0.1920(2) 0.3466(2) 0.0173(10) Uani 1 1 d . . .
C2 C 0.9139(5) 0.2614(2) 0.3519(2) 0.0222(11) Uani 1 1 d . . .
H2 H 0.9635 0.2811 0.3236 0.027 Uiso 1 1 calc R . .
C3 C 0.8755(5) 0.3115(3) 0.3994(2) 0.0234(11) Uani 1 1 d . . .
C4 C 0.8023(5) 0.2877(3) 0.4433(2) 0.0258(12) Uani 1 1 d . . .
H4 H 0.7796 0.2384 0.4445 0.031 Uiso 1 1 calc R . .
C5 C 0.7629(5) 0.3357(3) 0.4848(2) 0.0293(12) Uani 1 1 d . . .
H5 H 0.7125 0.3188 0.5139 0.035 Uiso 1 1 calc R . .
C6 C 0.7957(5) 0.4079(3) 0.4845(2) 0.0304(13) Uani 1 1 d . . .
C7 C 0.8732(6) 0.4309(3) 0.4433(2) 0.0334(13) Uani 1 1 d . . .
H7 H 0.9004 0.4804 0.4438 0.04 Uiso 1 1 calc R . .
C8 C 0.9125(5) 0.3842(3) 0.4011(2) 0.0299(13) Uani 1 1 d . . .
H8 H 0.9654 0.4018 0.3731 0.036 Uiso 1 1 calc R . .
C9 C 1.2025(5) -0.0700(3) 0.3918(2) 0.0259(12) Uani 1 1 d . A 1
C10 C 1.1861(5) -0.0497(3) 0.4543(2) 0.0246(12) Uani 1 1 d . A 1
H10 H 1.1311 -0.0826 0.4724 0.03 Uiso 1 1 calc R A 1
C11 C 1.2481(5) 0.0163(3) 0.4882(2) 0.0257(12) Uani 1 1 d . A 1
H11 H 1.2347 0.0277 0.5292 0.031 Uiso 1 1 calc R A 1
C12 C 1.3320(5) 0.0682(3) 0.4638(2) 0.0212(11) Uani 1 1 d . A 1
C13 C 1.3481(4) 0.0489(3) 0.4024(2) 0.0204(11) Uani 1 1 d . A 1
H13 H 1.4026 0.0822 0.3844 0.024 Uiso 1 1 calc R A 1
C14 C 1.2847(5) -0.0190(3) 0.3671(2) 0.0235(11) Uani 1 1 d . A 1
H14 H 1.298 -0.0304 0.3261 0.028 Uiso 1 1 calc R A 1
C15 C 1.1310(5) -0.1394(3) 0.3547(3) 0.0385(14) Uani 1 1 d . A 1
H15A H 1.1295 -0.1382 0.3106 0.058 Uiso 1 1 calc R A 1
H15B H 1.0357 -0.1503 0.3606 0.058 Uiso 1 1 calc R A 1
H15C H 1.1801 -0.176 0.3682 0.058 Uiso 1 1 calc R A 1
C16 C 1.3890(5) 0.1409(3) 0.5020(2) 0.0321(13) Uani 1 1 d . A 1
H16 H 1.3182 0.1528 0.5256 0.039 Uiso 1 1 calc R A 1
C17 C 1.4194(6) 0.1998(3) 0.4641(3) 0.0396(15) Uani 1 1 d . A 1
H17A H 1.4948 0.192 0.4435 0.059 Uiso 1 1 calc R A 1
H17B H 1.4468 0.2458 0.4919 0.059 Uiso 1 1 calc R A 1
H17C H 1.3361 0.1994 0.4327 0.059 Uiso 1 1 calc R A 1
C18 C 1.5196(6) 0.1379(3) 0.5499(3) 0.0537(19) Uani 1 1 d . A 1
H18A H 1.4969 0.1012 0.5748 0.081 Uiso 1 1 calc R A 1
H18B H 1.5539 0.184 0.5772 0.081 Uiso 1 1 calc R A 1
H18C H 1.5913 0.1266 0.5281 0.081 Uiso 1 1 calc R A 1
C19 C 0.6392(5) -0.0238(2) 0.2313(2) 0.0187(11) Uani 1 1 d . . .
H19 H 0.7243 -0.0444 0.2364 0.022 Uiso 1 1 calc R . .
C20 C 0.5587(6) -0.0535(2) 0.1643(2) 0.0323(13) Uani 1 1 d . . .
H20A H 0.4665 -0.0407 0.1577 0.039 Uiso 1 1 calc R . .
H20B H 0.6096 -0.0328 0.1346 0.039 Uiso 1 1 calc R . .
C21 C 0.5414(6) -0.1345(2) 0.1525(2) 0.0346(14) Uani 1 1 d . . .
H21A H 0.4892 -0.1535 0.1094 0.042 Uiso 1 1 calc R . .
H21B H 0.6339 -0.1469 0.1571 0.042 Uiso 1 1 calc R . .
C22 C 0.4650(6) -0.1687(3) 0.1976(3) 0.0406(15) Uani 1 1 d . . .
H22A H 0.4629 -0.2203 0.1911 0.049 Uiso 1 1 calc R . .
H22B H 0.3682 -0.1619 0.1892 0.049 Uiso 1 1 calc R . .
C23 C 0.5350(5) -0.1366(2) 0.2645(3) 0.0317(13) Uani 1 1 d . . .
H23A H 0.6262 -0.1501 0.2747 0.038 Uiso 1 1 calc R . .
H23B H 0.4778 -0.1561 0.2924 0.038 Uiso 1 1 calc R . .
C24 C 0.5558(5) -0.0558(2) 0.2758(2) 0.0245(12) Uani 1 1 d . . .
H24A H 0.6055 -0.0368 0.3193 0.029 Uiso 1 1 calc R . .
H24B H 0.4644 -0.042 0.2694 0.029 Uiso 1 1 calc R . .
C25 C 0.5457(4) 0.1121(2) 0.2529(2) 0.0151(10) Uani 1 1 d . . .
H25 H 0.4853 0.0802 0.2733 0.018 Uiso 1 1 calc R . .
C26 C 0.4586(5) 0.1110(2) 0.1880(2) 0.0205(11) Uani 1 1 d . . .
H26A H 0.5094 0.1454 0.1669 0.025 Uiso 1 1 calc R . .
H26B H 0.4435 0.0632 0.1629 0.025 Uiso 1 1 calc R . .
C27 C 0.3183(5) 0.1298(2) 0.1919(2) 0.0244(12) Uani 1 1 d . . .
H27A H 0.2655 0.0939 0.2111 0.029 Uiso 1 1 calc R . .
H27B H 0.2644 0.1287 0.1495 0.029 Uiso 1 1 calc R . .
C28 C 0.3365(5) 0.2031(2) 0.2303(2) 0.0199(11) Uani 1 1 d . . .
H28A H 0.3785 0.2396 0.2084 0.024 Uiso 1 1 calc R . .
H28B H 0.2449 0.2122 0.2351 0.024 Uiso 1 1 calc R . .
C29 C 0.4287(5) 0.2079(2) 0.2939(2) 0.0206(11) Uani 1 1 d . . .
H29A H 0.3792 0.1766 0.3179 0.025 Uiso 1 1 calc R . .
H29B H 0.4464 0.2572 0.3164 0.025 Uiso 1 1 calc R . .
C30 C 0.5673(4) 0.1870(2) 0.2910(2) 0.0164(10) Uani 1 1 d . . .
H30A H 0.62 0.1882 0.3337 0.02 Uiso 1 1 calc R . .
H30B H 0.6224 0.2218 0.2716 0.02 Uiso 1 1 calc R . .
C31 C 0.7663(5) 0.0986(2) 0.1842(2) 0.0164(10) Uani 1 1 d . . .
H31 H 0.683 0.0881 0.1491 0.02 Uiso 1 1 calc R . .
C32 C 0.8676(5) 0.0551(3) 0.1636(2) 0.0227(11) Uani 1 1 d . . .
H32A H 0.8284 0.0039 0.1598 0.027 Uiso 1 1 calc R . .
H32B H 0.9559 0.0668 0.1951 0.027 Uiso 1 1 calc R . .
C33 C 0.8949(5) 0.0714(3) 0.1008(2) 0.0262(12) Uani 1 1 d . . .
H33A H 0.9618 0.0437 0.0881 0.031 Uiso 1 1 calc R . .
H33B H 0.8073 0.0567 0.0688 0.031 Uiso 1 1 calc R . .
C34 C 0.9521(5) 0.1499(3) 0.1044(2) 0.0292(12) Uani 1 1 d . . .
H34A H 0.9622 0.1594 0.0625 0.035 Uiso 1 1 calc R . .
H34B H 1.0451 0.1633 0.1325 0.035 Uiso 1 1 calc R . .
C35 C 0.8574(5) 0.1950(3) 0.1283(2) 0.0293(13) Uani 1 1 d . . .
H35A H 0.7686 0.1864 0.0973 0.035 Uiso 1 1 calc R . .
H35B H 0.9012 0.2458 0.1335 0.035 Uiso 1 1 calc R . .
C36 C 0.8290(5) 0.1776(2) 0.1905(2) 0.0237(12) Uani 1 1 d . . .
H36A H 0.9166 0.19 0.2225 0.028 Uiso 1 1 calc R . .
H36B H 0.7642 0.2061 0.2042 0.028 Uiso 1 1 calc R . .
C37 C 0.8157(4) 0.7151(2) 0.19821(19) 0.0145(10) Uani 1 1 d . . .
C38 C 0.8668(4) 0.7836(2) 0.2116(2) 0.0168(10) Uani 1 1 d . . .
H38 H 0.8445 0.8093 0.2464 0.02 Uiso 1 1 calc R . .
C39 C 0.9557(4) 0.8236(2) 0.1771(2) 0.0149(10) Uani 1 1 d . . .
C40 C 1.0068(5) 0.8969(2) 0.1960(2) 0.0193(11) Uani 1 1 d . . .
H40 H 0.9861 0.9206 0.2322 0.023 Uiso 1 1 calc R . .
C41 C 1.0875(5) 0.9352(3) 0.1621(2) 0.0220(11) Uani 1 1 d . . .
H41 H 1.1222 0.9846 0.1762 0.026 Uiso 1 1 calc R . .
C42 C 1.1184(5) 0.9032(2) 0.1086(2) 0.0208(11) Uani 1 1 d . . .
C43 C 1.0697(5) 0.8302(3) 0.0908(2) 0.0279(12) Uani 1 1 d . . .
H43 H 1.0919 0.8068 0.0549 0.033 Uiso 1 1 calc R . .
C44 C 0.9907(5) 0.7908(2) 0.1237(2) 0.0237(12) Uani 1 1 d . . .
H44 H 0.9595 0.7411 0.1101 0.028 Uiso 1 1 calc R . .
C45 C 0.2603(5) 0.6353(3) 0.0384(2) 0.0222(11) Uani 1 1 d . . .
C46 C 0.2872(4) 0.5766(2) -0.0002(2) 0.0180(11) Uani 1 1 d . . .
H46 H 0.3167 0.5838 -0.0375 0.022 Uiso 1 1 calc R . .
C47 C 0.2708(4) 0.5086(2) 0.0162(2) 0.0167(10) Uani 1 1 d . . .
H47 H 0.2888 0.4707 -0.0105 0.02 Uiso 1 1 calc R . .
C48 C 0.2276(4) 0.4953(2) 0.0722(2) 0.0175(10) Uani 1 1 d U . .
C49 C 0.2025(4) 0.5540(3) 0.1100(2) 0.0220(11) Uani 1 1 d U . .
H49 H 0.1742 0.5473 0.1477 0.026 Uiso 1 1 calc R . .
C50 C 0.2182(4) 0.6224(3) 0.0935(2) 0.0239(12) Uani 1 1 d . . .
H50 H 0.2 0.6603 0.1201 0.029 Uiso 1 1 calc R . .
C51 C 0.2869(5) 0.7084(3) 0.0222(2) 0.0301(13) Uani 1 1 d . . .
H51A H 0.2054 0.7148 -0.007 0.045 Uiso 1 1 calc R . .
H51B H 0.3674 0.7145 0.0029 0.045 Uiso 1 1 calc R . .
H51C H 0.3053 0.7438 0.0601 0.045 Uiso 1 1 calc R . .
C52 C 0.2178(5) 0.4218(3) 0.0889(2) 0.0235(11) Uani 1 1 d . . .
H52 H 0.2909 0.4007 0.0728 0.028 Uiso 1 1 calc R . .
C53 C 0.0764(5) 0.3761(3) 0.0539(3) 0.0392(15) Uani 1 1 d . . .
H53A H 0.0023 0.3951 0.0689 0.059 Uiso 1 1 calc R . .
H53B H 0.0715 0.3271 0.0613 0.059 Uiso 1 1 calc R . .
H53C H 0.0655 0.377 0.0092 0.059 Uiso 1 1 calc R . .
C54 C 0.2420(5) 0.4200(3) 0.1586(2) 0.0311(13) Uani 1 1 d . . .
H54A H 0.33 0.4518 0.1798 0.047 Uiso 1 1 calc R . .
H54B H 0.2453 0.3715 0.1657 0.047 Uiso 1 1 calc R . .
H54C H 0.1661 0.4355 0.175 0.047 Uiso 1 1 calc R . .
C55 C 0.7935(4) 0.4919(2) 0.2574(2) 0.0181(10) Uani 1 1 d . . .
H55 H 0.8522 0.4818 0.2956 0.022 Uiso 1 1 calc R . .
C56 C 0.8328(5) 0.4514(2) 0.2014(2) 0.0203(11) Uani 1 1 d . . .
H56A H 0.787 0.4654 0.1626 0.024 Uiso 1 1 calc R . .
H56B H 0.9343 0.4645 0.2052 0.024 Uiso 1 1 calc R . .
C57 C 0.7900(5) 0.3711(2) 0.1971(3) 0.0287(13) Uani 1 1 d . . .
H57A H 0.8443 0.3561 0.2334 0.034 Uiso 1 1 calc R . .
H57B H 0.8105 0.3469 0.159 0.034 Uiso 1 1 calc R . .
C58 C 0.6358(5) 0.3495(2) 0.1957(2) 0.0274(12) Uani 1 1 d . . .
H58A H 0.6097 0.2974 0.1924 0.033 Uiso 1 1 calc R . .
H58B H 0.5813 0.3634 0.1589 0.033 Uiso 1 1 calc R . .
C59 C 0.6029(5) 0.3856(2) 0.2548(2) 0.0273(12) Uani 1 1 d . . .
H59A H 0.5027 0.3709 0.2535 0.033 Uiso 1 1 calc R . .
H59B H 0.655 0.3703 0.2915 0.033 Uiso 1 1 calc R . .
C60 C 0.6416(5) 0.4663(2) 0.2610(2) 0.0212(11) Uani 1 1 d . . .
H60A H 0.6268 0.4883 0.3014 0.025 Uiso 1 1 calc R . .
H60B H 0.58 0.4819 0.2274 0.025 Uiso 1 1 calc R . .
C61 C 1.0327(4) 0.6047(2) 0.2705(2) 0.0159(10) Uani 1 1 d . . .
H61 H 1.0502 0.5906 0.2283 0.019 Uiso 1 1 calc R . .
C62 C 1.1043(4) 0.6835(2) 0.2899(2) 0.0204(11) Uani 1 1 d . . .
H62A H 1.0562 0.7118 0.2621 0.025 Uiso 1 1 calc R . .
H62B H 1.0971 0.7003 0.3329 0.025 Uiso 1 1 calc R . .
C63 C 1.2565(5) 0.6951(3) 0.2864(2) 0.0265(12) Uani 1 1 d . . .
H63A H 1.2636 0.682 0.2427 0.032 Uiso 1 1 calc R . .
H63B H 1.2999 0.746 0.3003 0.032 Uiso 1 1 calc R . .
C64 C 1.3338(5) 0.6510(3) 0.3269(2) 0.0256(12) Uani 1 1 d . . .
H64A H 1.3348 0.6672 0.3711 0.031 Uiso 1 1 calc R . .
H64B H 1.431 0.6575 0.322 0.031 Uiso 1 1 calc R . .
C65 C 1.2639(5) 0.5727(3) 0.3083(2) 0.0252(12) Uani 1 1 d . . .
H65A H 1.3127 0.5449 0.3363 0.03 Uiso 1 1 calc R . .
H65B H 1.2709 0.5556 0.2653 0.03 Uiso 1 1 calc R . .
C66 C 1.1110(5) 0.5607(3) 0.3121(2) 0.0256(12) Uani 1 1 d . . .
H66A H 1.104 0.5744 0.3558 0.031 Uiso 1 1 calc R . .
H66B H 1.068 0.5098 0.2987 0.031 Uiso 1 1 calc R . .
C67 C 0.7903(5) 0.6277(2) 0.3300(2) 0.0177(10) Uani 1 1 d . . .
H67 H 0.6899 0.6063 0.3249 0.021 Uiso 1 1 calc R . .
C68 C 0.8651(6) 0.6063(3) 0.3893(2) 0.0308(13) Uani 1 1 d . . .
H68A H 0.9656 0.6265 0.3968 0.037 Uiso 1 1 calc R . .
H68B H 0.8525 0.554 0.3837 0.037 Uiso 1 1 calc R . .
C69 C 0.8097(6) 0.6325(3) 0.4458(2) 0.0345(14) Uani 1 1 d . . .
H69A H 0.7106 0.6098 0.4397 0.041 Uiso 1 1 calc R . .
H69B H 0.8612 0.6186 0.4835 0.041 Uiso 1 1 calc R . .
C70 C 0.8253(6) 0.7122(3) 0.4551(2) 0.0310(13) Uani 1 1 d . . .
H70A H 0.925 0.7349 0.4648 0.037 Uiso 1 1 calc R . .
H70B H 0.7856 0.7279 0.4908 0.037 Uiso 1 1 calc R . .
C71 C 0.7522(5) 0.7351(3) 0.3972(2) 0.0260(12) Uani 1 1 d . . .
H71A H 0.7696 0.7876 0.4033 0.031 Uiso 1 1 calc R . .
H71B H 0.6511 0.7174 0.3909 0.031 Uiso 1 1 calc R . .
C72 C 0.8001(5) 0.7078(2) 0.3387(2) 0.0196(11) Uani 1 1 d . . .
H72A H 0.7421 0.7199 0.3019 0.023 Uiso 1 1 calc R . .
H72B H 0.8972 0.7318 0.3419 0.023 Uiso 1 1 calc R . .
C1R C 0.7473(6) 0.4607(3) 0.5278(3) 0.0422(15) Uani 1 1 d . . .
H11R H 0.828 0.4935 0.555 0.063 Uiso 1 1 calc R . .
H12R H 0.6924 0.4352 0.5531 0.063 Uiso 1 1 calc R . .
H13R H 0.6901 0.4876 0.5031 0.063 Uiso 1 1 calc R . .
C2R C 1.1956(5) 0.9454(3) 0.0694(2) 0.0282(12) Uani 1 1 d . . .
H21R H 1.13 0.9526 0.0331 0.042 Uiso 1 1 calc R . .
H22R H 1.2627 0.9196 0.0553 0.042 Uiso 1 1 calc R . .
H23R H 1.2446 0.9915 0.094 0.042 Uiso 1 1 calc R . .
C75 C 0.7390(6) 0.6568(3) 0.6192(3) 0.0417(15) Uani 1 1 d D . .
H75A H 0.7484 0.709 0.6262 0.05 Uiso 1 1 calc R . .
H75B H 0.803 0.645 0.5924 0.05 Uiso 1 1 calc R . .
Cl9 Cl 0.78679(16) 0.62874(8) 0.69167(7) 0.0475(4) Uani 1 1 d D . .
Cl10 Cl 0.57000(18) 0.61713(10) 0.58129(9) 0.0684(5) Uani 1 1 d D . .
C76 C 0.303(2) 0.1715(7) -0.0118(6) 0.058(3) Uani 0.553(5) 1 d PDU B 1
H76A H 0.3365 0.1977 -0.0434 0.07 Uiso 0.553(5) 1 calc PR B 1
H76B H 0.2065 0.1464 -0.0296 0.07 Uiso 0.553(5) 1 calc PR B 1
Cl11 Cl 0.4067(5) 0.10869(19) 0.00468(16) 0.0833(18) Uani 0.553(5) 1 d PDU B 1
Cl12 Cl 0.3078(9) 0.2313(4) 0.0534(3) 0.108(3) Uani 0.553(5) 1 d PDU B 1
C76B C 0.279(3) 0.1960(7) -0.0054(9) 0.058(3) Uani 0.447(5) 1 d PDU B 2
H76C H 0.3201 0.208 -0.0408 0.07 Uiso 0.447(5) 1 calc PR B 2
H76D H 0.1903 0.2126 -0.0095 0.07 Uiso 0.447(5) 1 calc PR B 2
Cl2C Cl 0.2444(6) 0.10315(19) -0.0096(2) 0.075(2) Uani 0.447(5) 1 d PDU B 2
Cl1C Cl 0.3896(6) 0.2403(3) 0.0632(3) 0.0530(17) Uani 0.447(5) 1 d PDU B 2
Cl1 Cl 0.67929(11) 0.08890(6) 0.40058(5) 0.0184(2) Uani 1 1 d . . .
Cl2 Cl 1.07275(11) 0.09015(6) 0.31212(5) 0.0203(3) Uani 1 1 d . . .
Cl3 Cl 1.03206(11) 0.12020(6) 0.44958(5) 0.0210(3) Uani 1 1 d . . .
Cl4 Cl 0.88587(11) -0.02972(6) 0.36091(5) 0.0201(3) Uani 1 1 d . . .
Cl5 Cl 0.90594(11) 0.59702(6) 0.11771(5) 0.0163(2) Uani 1 1 d . . .
Cl6 Cl 0.51955(10) 0.63258(6) 0.20151(5) 0.0147(2) Uani 1 1 d . . .
Cl7 Cl 0.60603(11) 0.66101(6) 0.07374(5) 0.0183(2) Uani 1 1 d . . .
Cl8 Cl 0.56969(11) 0.50696(6) 0.11012(5) 0.0156(2) Uani 1 1 d . . .
P1 P 0.70321(12) 0.07401(6) 0.25326(5) 0.0140(3) Uani 1 1 d . . .
P2 P 0.84059(12) 0.58901(6) 0.25872(5) 0.0130(3) Uani 1 1 d . . .
Ru1 Ru 0.86223(4) 0.098905(19) 0.347231(17) 0.01350(9) Uani 1 1 d . . .
Ru2 Ru 1.12964(5) 0.03009(4) 0.40061(2) 0.01245(15) Uani 0.924(2) 1 d P A 1
Ru3 Ru 0.73294(3) 0.624841(18) 0.169834(16) 0.01057(8) Uani 1 1 d . . .
Ru4 Ru 0.40671(4) 0.583591(19) 0.092436(17) 0.01361(9) Uani 1 1 d . . .
Ru2B Ru 1.0997(7) -0.0033(5) 0.3869(3) 0.01245(15) Uani 0.076(2) 1 d P A 2

loop_
_atom_site_aniso_label
_atom_site_aniso_U_11
_atom_site_aniso_U_22
_atom_site_aniso_U_33
_atom_site_aniso_U_23
_atom_site_aniso_U_13
_atom_site_aniso_U_12
C1 0.007(2) 0.029(3) 0.013(2) 0.000(2) 0.0008(19) 0.002(2)
C2 0.016(2) 0.022(3) 0.024(3) 0.002(2) -0.001(2) -0.002(2)
C3 0.020(3) 0.023(3) 0.022(3) 0.001(2) -0.004(2) 0.002(2)
C4 0.028(3) 0.019(3) 0.026(3) 0.003(2) 0.002(2) -0.003(2)
C5 0.028(3) 0.028(3) 0.029(3) 0.000(2) 0.003(2) 0.006(2)
C6 0.034(3) 0.031(3) 0.023(3) 0.001(2) -0.005(2) 0.013(3)
C7 0.042(3) 0.026(3) 0.029(3) 0.004(2) 0.002(3) 0.006(3)
C8 0.036(3) 0.025(3) 0.025(3) 0.007(2) -0.001(2) 0.001(2)
C9 0.021(3) 0.025(3) 0.033(3) 0.005(2) 0.002(2) 0.012(2)
C10 0.021(3) 0.028(3) 0.037(3) 0.023(2) 0.014(2) 0.016(2)
C11 0.031(3) 0.037(3) 0.015(3) 0.007(2) 0.002(2) 0.021(3)
C12 0.015(2) 0.026(3) 0.027(3) 0.007(2) 0.006(2) 0.010(2)
C13 0.012(2) 0.032(3) 0.021(3) 0.007(2) 0.005(2) 0.011(2)
C14 0.021(3) 0.031(3) 0.026(3) 0.011(2) 0.011(2) 0.017(2)
C15 0.027(3) 0.039(3) 0.046(4) 0.007(3) -0.002(3) 0.007(3)
C16 0.021(3) 0.039(3) 0.032(3) -0.005(3) -0.003(2) 0.012(2)
C17 0.033(3) 0.021(3) 0.057(4) -0.009(3) 0.006(3) 0.000(2)
C18 0.042(4) 0.059(4) 0.047(4) -0.020(3) -0.014(3) 0.021(3)
C19 0.019(3) 0.010(2) 0.025(3) 0.002(2) 0.001(2) 0.0030(19)
C20 0.038(3) 0.013(3) 0.037(3) 0.002(2) -0.008(3) 0.003(2)
C21 0.045(4) 0.015(3) 0.033(3) -0.004(2) -0.009(3) 0.000(2)
C22 0.034(3) 0.016(3) 0.059(4) 0.000(3) -0.007(3) -0.005(2)
C23 0.031(3) 0.016(3) 0.047(4) 0.008(2) 0.009(3) 0.000(2)
C24 0.020(3) 0.015(3) 0.038(3) 0.003(2) 0.008(2) 0.000(2)
C25 0.010(2) 0.010(2) 0.025(3) 0.0052(19) 0.002(2) 0.0026(18)
C26 0.020(3) 0.015(2) 0.024(3) 0.000(2) -0.002(2) 0.006(2)
C27 0.015(3) 0.024(3) 0.029(3) 0.002(2) -0.005(2) 0.001(2)
C28 0.016(2) 0.015(2) 0.030(3) 0.004(2) 0.003(2) 0.009(2)
C29 0.019(3) 0.017(3) 0.026(3) 0.005(2) 0.007(2) 0.003(2)
C30 0.014(2) 0.016(2) 0.015(2) -0.0015(19) -0.0018(19) -0.0003(19)
C31 0.015(2) 0.021(3) 0.012(2) 0.0019(19) 0.0007(19) 0.005(2)
C32 0.028(3) 0.026(3) 0.017(3) 0.003(2) 0.005(2) 0.015(2)
C33 0.030(3) 0.035(3) 0.017(3) 0.001(2) 0.007(2) 0.015(2)
C34 0.029(3) 0.037(3) 0.026(3) 0.009(2) 0.012(2) 0.011(2)
C35 0.034(3) 0.020(3) 0.039(3) 0.007(2) 0.016(3) 0.008(2)
C36 0.030(3) 0.016(3) 0.027(3) 0.003(2) 0.013(2) 0.002(2)
C37 0.012(2) 0.023(3) 0.009(2) 0.0026(19) 0.0043(19) 0.0041(19)
C38 0.019(2) 0.017(3) 0.016(2) 0.006(2) 0.001(2) 0.008(2)
C39 0.012(2) 0.010(2) 0.019(3) 0.0017(19) -0.0021(19) 0.0012(18)
C40 0.021(3) 0.019(3) 0.016(3) 0.002(2) 0.002(2) 0.004(2)
C41 0.021(3) 0.019(3) 0.022(3) 0.005(2) -0.005(2) 0.001(2)
C42 0.018(3) 0.019(3) 0.023(3) 0.007(2) 0.000(2) -0.001(2)
C43 0.032(3) 0.025(3) 0.030(3) 0.004(2) 0.014(2) 0.005(2)
C44 0.033(3) 0.012(2) 0.025(3) -0.002(2) 0.008(2) 0.004(2)
C45 0.011(2) 0.024(3) 0.026(3) -0.005(2) -0.006(2) 0.007(2)
C46 0.012(2) 0.027(3) 0.010(2) -0.003(2) -0.0038(19) 0.005(2)
C47 0.010(2) 0.022(3) 0.015(2) 0.000(2) -0.0015(19) 0.0014(19)
C48 0.005(2) 0.023(2) 0.020(2) -0.0013(19) -0.0019(18) -0.0019(18)
C49 0.007(2) 0.035(3) 0.021(2) -0.001(2) 0.0020(18) 0.0023(19)
C50 0.008(2) 0.036(3) 0.022(3) -0.010(2) -0.003(2) 0.008(2)
C51 0.025(3) 0.027(3) 0.034(3) 0.000(2) -0.004(2) 0.011(2)
C52 0.015(3) 0.028(3) 0.026(3) 0.006(2) 0.002(2) 0.000(2)
C53 0.029(3) 0.042(4) 0.036(3) 0.013(3) -0.005(3) -0.016(3)
C54 0.028(3) 0.040(3) 0.023(3) 0.009(2) 0.003(2) 0.001(3)
C55 0.012(2) 0.017(2) 0.022(3) 0.004(2) -0.002(2) 0.0002(19)
C56 0.015(2) 0.014(2) 0.028(3) 0.001(2) -0.003(2) 0.004(2)
C57 0.029(3) 0.013(3) 0.039(3) 0.001(2) -0.003(3) 0.006(2)
C58 0.032(3) 0.009(2) 0.037(3) 0.002(2) 0.003(2) -0.003(2)
C59 0.026(3) 0.020(3) 0.032(3) 0.010(2) 0.000(2) -0.003(2)
C60 0.022(3) 0.017(3) 0.022(3) 0.003(2) 0.004(2) -0.001(2)
C61 0.010(2) 0.019(2) 0.016(2) 0.0008(19) -0.0019(19) 0.0019(19)
C62 0.014(2) 0.019(3) 0.027(3) 0.005(2) 0.001(2) 0.002(2)
C63 0.016(3) 0.025(3) 0.034(3) 0.001(2) 0.004(2) -0.001(2)
C64 0.015(3) 0.037(3) 0.020(3) -0.006(2) 0.000(2) 0.004(2)
C65 0.019(3) 0.036(3) 0.022(3) 0.004(2) -0.002(2) 0.015(2)
C66 0.018(3) 0.024(3) 0.031(3) 0.006(2) -0.004(2) 0.004(2)
C67 0.017(2) 0.021(3) 0.014(2) 0.004(2) 0.003(2) 0.000(2)
C68 0.047(3) 0.026(3) 0.019(3) 0.003(2) 0.005(3) 0.011(3)
C69 0.049(4) 0.043(3) 0.015(3) 0.010(2) 0.009(3) 0.012(3)
C70 0.034(3) 0.038(3) 0.018(3) -0.003(2) 0.006(2) 0.004(3)
C71 0.027(3) 0.028(3) 0.021(3) -0.005(2) 0.009(2) 0.000(2)
C72 0.024(3) 0.016(2) 0.017(3) 0.000(2) 0.008(2) 0.000(2)
C1R 0.054(4) 0.037(3) 0.036(3) 0.001(3) 0.008(3) 0.019(3)
C2R 0.033(3) 0.029(3) 0.020(3) 0.005(2) 0.004(2) 0.000(2)
C75 0.041(4) 0.052(4) 0.038(4) 0.010(3) 0.012(3) 0.018(3)
Cl9 0.0518(10) 0.0488(9) 0.0504(10) 0.0215(8) 0.0198(8) 0.0140(8)
Cl10 0.0476(10) 0.0679(12) 0.0762(13) -0.0096(10) -0.0039(9) 0.0106(9)
C76 0.075(8) 0.045(7) 0.041(5) 0.018(5) -0.009(5) -0.007(6)
Cl11 0.145(5) 0.065(2) 0.056(2) 0.0272(18) 0.026(2) 0.046(3)
Cl12 0.198(7) 0.087(5) 0.089(5) 0.045(4) 0.096(6) 0.074(5)
C76B 0.075(8) 0.045(7) 0.041(5) 0.018(5) -0.009(5) -0.007(6)
Cl2C 0.118(5) 0.030(2) 0.061(3) 0.0116(18) 0.003(3) -0.009(2)
Cl1C 0.074(3) 0.044(2) 0.025(2) 0.0064(16) -0.006(3) -0.013(3)
Cl1 0.0128(5) 0.0252(6) 0.0187(6) 0.0057(5) 0.0047(5) 0.0052(5)
Cl2 0.0143(6) 0.0332(7) 0.0176(6) 0.0111(5) 0.0063(5) 0.0080(5)
Cl3 0.0140(6) 0.0323(7) 0.0169(6) 0.0054(5) 0.0024(5) 0.0058(5)
Cl4 0.0190(6) 0.0224(6) 0.0220(6) 0.0087(5) 0.0060(5) 0.0072(5)
Cl5 0.0107(5) 0.0202(6) 0.0175(6) -0.0006(5) 0.0052(5) 0.0025(5)
Cl6 0.0108(5) 0.0187(6) 0.0141(6) -0.0005(4) 0.0039(4) 0.0030(4)
Cl7 0.0137(6) 0.0241(6) 0.0167(6) 0.0069(5) 0.0018(5) 0.0024(5)
Cl8 0.0118(5) 0.0150(6) 0.0186(6) -0.0015(4) 0.0026(5) 0.0027(4)
P1 0.0135(6) 0.0117(6) 0.0163(6) 0.0026(5) 0.0018(5) 0.0029(5)
P2 0.0118(6) 0.0116(6) 0.0137(6) 0.0013(5) 0.0006(5) 0.0004(5)
Ru1 0.01041(18) 0.0163(2) 0.0141(2) 0.00450(15) 0.00225(15) 0.00247(15)
Ru2 0.0096(2) 0.0158(4) 0.0131(2) 0.0045(2) 0.00340(19) 0.0032(2)
Ru3 0.00799(18) 0.01124(18) 0.01180(19) 0.00084(14) 0.00201(15) 0.00112(14)
Ru4 0.00834(18) 0.0184(2) 0.01275(19) -0.00137(15) 0.00152(15) 0.00301(15)
Ru2B 0.0096(2) 0.0158(4) 0.0131(2) 0.0045(2) 0.00340(19) 0.0032(2)

loop_
_atom_type_symbol
_atom_type_description
_atom_type_scat_dispersion_real
_atom_type_scat_dispersion_imag
_atom_type_scat_source
C C 0.0033 0.0016 'International Tables Vol C Tables 4.2.6.8 and 6.1.1.4'
H H 0 0 'International Tables Vol C Tables 4.2.6.8 and 6.1.1.4'
Cl Cl 0.1484 0.1585 'International Tables Vol C Tables 4.2.6.8 and 6.1.1.4'
P P 0.1023 0.0942 'International Tables Vol C Tables 4.2.6.8 and 6.1.1.4'
Ru Ru -1.2594 0.8363 'International Tables Vol C Tables 4.2.6.8 and 6.1.1.4'

loop_
_geom_angle_atom_site_label_1
_geom_angle_atom_site_label_2
_geom_angle_atom_site_label_3
_geom_angle
C2 C1 Ru1 172.6(4)
C1 C2 C3 124.5(4)
C1 C2 H2 117.7
C3 C2 H2 117.7
C8 C3 C4 118.0(5)
C8 C3 C2 120.0(5)
C4 C3 C2 122.1(4)
C5 C4 C3 120.4(5)
C5 C4 H4 119.8
C3 C4 H4 119.8
C4 C5 C6 121.1(5)
C4 C5 H5 119.4
C6 C5 H5 119.4
C7 C6 C5 118.0(5)
C7 C6 C1R 120.5(5)
C5 C6 C1R 121.5(5)
C6 C7 C8 122.0(5)
C6 C7 H7 119
C8 C7 H7 119
C7 C8 C3 120.5(5)
C7 C8 H8 119.8
C3 C8 H8 119.8
C14 C9 C10 116.9(4)
C14 C9 C15 121.9(5)
C10 C9 C15 121.2(5)
C14 C9 Ru2 69.9(3)
C10 C9 Ru2 69.5(3)
C15 C9 Ru2 129.1(4)
C11 C10 C9 121.4(5)
C11 C10 Ru2 71.1(3)
C9 C10 Ru2 71.9(3)
C11 C10 H10 119.3
C9 C10 H10 119.3
Ru2 C10 H10 130.5
C10 C11 C12 122.2(4)
C10 C11 Ru2 71.7(3)
C12 C11 Ru2 72.0(3)
C10 C11 H11 118.9
C12 C11 H11 118.9
Ru2 C11 H11 130.1
C13 C12 C11 116.7(4)
C13 C12 C16 123.8(4)
C11 C12 C16 119.3(4)
C13 C12 Ru2 69.8(3)
C11 C12 Ru2 69.6(3)
C16 C12 Ru2 127.6(3)
C12 C13 C14 121.4(4)
C12 C13 Ru2 72.2(3)
C14 C13 Ru2 71.2(3)
C12 C13 H13 119.3
C14 C13 H13 119.3
Ru2 C13 H13 130
C9 C14 C13 121.3(4)
C9 C14 Ru2 72.4(3)
C13 C14 Ru2 70.5(3)
C9 C14 H14 119.4
C13 C14 H14 119.4
Ru2 C14 H14 130.5
C12 C16 C17 114.6(4)
C12 C16 C18 108.6(4)
C17 C16 C18 110.8(5)
C12 C16 H16 107.5
C17 C16 H16 107.5
C18 C16 H16 107.5
C24 C19 C20 108.2(4)
C24 C19 P1 113.4(3)
C20 C19 P1 118.1(3)
C24 C19 H19 105.3
C20 C19 H19 105.3
P1 C19 H19 105.3
C21 C20 C19 109.5(4)
C21 C20 H20A 109.8
C19 C20 H20A 109.8
C21 C20 H20B 109.8
C19 C20 H20B 109.8
H20A C20 H20B 108.2
C22 C21 C20 111.6(5)
C22 C21 H21A 109.3
C20 C21 H21A 109.3
C22 C21 H21B 109.3
C20 C21 H21B 109.3
H21A C21 H21B 108
C21 C22 C23 111.0(4)
C21 C22 H22A 109.4
C23 C22 H22A 109.4
C21 C22 H22B 109.4
C23 C22 H22B 109.4
H22A C22 H22B 108
C22 C23 C24 112.0(4)
C22 C23 H23A 109.2
C24 C23 H23A 109.2
C22 C23 H23B 109.2
C24 C23 H23B 109.2
H23A C23 H23B 107.9
C23 C24 C19 110.7(4)
C23 C24 H24A 109.5
C19 C24 H24A 109.5
C23 C24 H24B 109.5
C19 C24 H24B 109.5
H24A C24 H24B 108.1
C26 C25 C30 108.3(4)
C26 C25 P1 114.6(3)
C30 C25 P1 116.5(3)
C26 C25 H25 105.5
C30 C25 H25 105.5
P1 C25 H25 105.5
C27 C26 C25 111.1(4)
C27 C26 H26A 109.4
C25 C26 H26A 109.4
C27 C26 H26B 109.4
C25 C26 H26B 109.4
H26A C26 H26B 108
C26 C27 C28 111.2(4)
C26 C27 H27A 109.4
C28 C27 H27A 109.4
C26 C27 H27B 109.4
C28 C27 H27B 109.4
H27A C27 H27B 108
C29 C28 C27 110.4(4)
C29 C28 H28A 109.6
C27 C28 H28A 109.6
C29 C28 H28B 109.6
C27 C28 H28B 109.6
H28A C28 H28B 108.1
C28 C29 C30 113.2(4)
C28 C29 H29A 108.9
C30 C29 H29A 108.9
C28 C29 H29B 108.9
C30 C29 H29B 108.9
H29A C29 H29B 107.7
C29 C30 C25 111.1(3)
C29 C30 H30A 109.4
C25 C30 H30A 109.4
C29 C30 H30B 109.4
C25 C30 H30B 109.4
H30A C30 H30B 108
C32 C31 C36 109.1(4)
C32 C31 P1 114.2(3)
C36 C31 P1 114.0(3)
C32 C31 H31 106.3
C36 C31 H31 106.3
P1 C31 H31 106.3
C31 C32 C33 109.8(4)
C31 C32 H32A 109.7
C33 C32 H32A 109.7
C31 C32 H32B 109.7
C33 C32 H32B 109.7
H32A C32 H32B 108.2
C34 C33 C32 111.2(4)
C34 C33 H33A 109.4
C32 C33 H33A 109.4
C34 C33 H33B 109.4
C32 C33 H33B 109.4
H33A C33 H33B 108
C33 C34 C35 111.3(4)
C33 C34 H34A 109.4
C35 C34 H34A 109.4
C33 C34 H34B 109.4
C35 C34 H34B 109.4
H34A C34 H34B 108
C34 C35 C36 111.2(4)
C34 C35 H35A 109.4
C36 C35 H35A 109.4
C34 C35 H35B 109.4
C36 C35 H35B 109.4
H35A C35 H35B 108
C31 C36 C35 110.3(4)
C31 C36 H36A 109.6
C35 C36 H36A 109.6
C31 C36 H36B 109.6
C35 C36 H36B 109.6
H36A C36 H36B 108.1
C38 C37 Ru3 171.7(4)
C37 C38 C39 125.2(4)
C37 C38 H38 117.4
C39 C38 H38 117.4
C40 C39 C44 117.6(4)
C40 C39 C38 120.7(4)
C44 C39 C38 121.7(4)
C41 C40 C39 120.6(4)
C41 C40 H40 119.7
C39 C40 H40 119.7
C42 C41 C40 121.7(4)
C42 C41 H41 119.1
C40 C41 H41 119.1
C41 C42 C43 117.3(4)
C41 C42 C2R 121.7(4)
C43 C42 C2R 120.9(4)
C44 C43 C42 122.3(5)
C44 C43 H43 118.9
C42 C43 H43 118.9
C43 C44 C39 120.4(4)
C43 C44 H44 119.8
C39 C44 H44 119.8
C50 C45 C46 117.5(5)
C50 C45 C51 122.0(4)
C46 C45 C51 120.4(4)
C50 C45 Ru4 70.2(3)
C46 C45 Ru4 69.4(3)
C51 C45 Ru4 127.9(3)
C47 C46 C45 121.2(4)
C47 C46 Ru4 71.1(3)
C45 C46 Ru4 72.0(3)
C47 C46 H46 119.4
C45 C46 H46 119.4
Ru4 C46 H46 130.1
C46 C47 C48 121.5(4)
C46 C47 Ru4 70.8(2)
C48 C47 Ru4 72.1(2)
C46 C47 H47 119.3
C48 C47 H47 119.3
Ru4 C47 H47 130.6
C49 C48 C47 116.6(4)
C49 C48 C52 124.2(4)
C47 C48 C52 119.2(4)
C49 C48 Ru4 69.6(2)
C47 C48 Ru4 69.4(2)
C52 C48 Ru4 129.3(3)
C50 C49 C48 122.1(4)
C50 C49 Ru4 71.2(3)
C48 C49 Ru4 72.3(2)
C50 C49 H49 119
C48 C49 H49 119
Ru4 C49 H49 130.3
C45 C50 C49 121.2(4)
C45 C50 Ru4 72.0(3)
C49 C50 Ru4 70.6(3)
C45 C50 H50 119.4
C49 C50 H50 119.4
Ru4 C50 H50 130.7
C45 C51 H51A 109.5
C45 C51 H51B 109.5
H51A C51 H51B 109.5
C45 C51 H51C 109.5
H51A C51 H51C 109.5
H51B C51 H51C 109.5
C48 C52 C54 114.5(4)
C48 C52 C53 108.4(4)
C54 C52 C53 111.5(4)
C48 C52 H52 107.4
C54 C52 H52 107.4
C53 C52 H52 107.4
C52 C53 H53A 109.5
C52 C53 H53B 109.5
H53A C53 H53B 109.5
C52 C53 H53C 109.5
H53A C53 H53C 109.5
H53B C53 H53C 109.5
C52 C54 H54A 109.5
C52 C54 H54B 109.5
H54A C54 H54B 109.5
C52 C54 H54C 109.5
H54A C54 H54C 109.5
H54B C54 H54C 109.5
C60 C55 C56 113.0(4)
C60 C55 P2 113.3(3)
C56 C55 P2 110.2(3)
C60 C55 H55 106.7
C56 C55 H55 106.7
P2 C55 H55 106.7
C57 C56 C55 111.7(4)
C57 C56 H56A 109.3
C55 C56 H56A 109.3
C57 C56 H56B 109.3
C55 C56 H56B 109.3
H56A C56 H56B 107.9
C56 C57 C58 110.7(4)
C56 C57 H57A 109.5
C58 C57 H57A 109.5
C56 C57 H57B 109.5
C58 C57 H57B 109.5
H57A C57 H57B 108.1
C57 C58 C59 110.1(4)
C57 C58 H58A 109.6
C59 C58 H58A 109.6
C57 C58 H58B 109.6
C59 C58 H58B 109.6
H58A C58 H58B 108.1
C60 C59 C58 110.8(4)
C60 C59 H59A 109.5
C58 C59 H59A 109.5
C60 C59 H59B 109.5
C58 C59 H59B 109.5
H59A C59 H59B 108.1
C59 C60 C55 112.0(4)
C59 C60 H60A 109.2
C55 C60 H60A 109.2
C59 C60 H60B 109.2
C55 C60 H60B 109.2
H60A C60 H60B 107.9
C66 C61 C62 109.1(4)
C66 C61 P2 118.4(3)
C62 C61 P2 113.6(3)
C66 C61 H61 104.8
C62 C61 H61 104.8
P2 C61 H61 104.8
C63 C62 C61 111.5(4)
C63 C62 H62A 109.3
C61 C62 H62A 109.3
C63 C62 H62B 109.3
C61 C62 H62B 109.3
H62A C62 H62B 108
C64 C63 C62 111.2(4)
C64 C63 H63A 109.4
C62 C63 H63A 109.4
C64 C63 H63B 109.4
C62 C63 H63B 109.4
H63A C63 H63B 108
C63 C64 C65 110.2(4)
C63 C64 H64A 109.6
C65 C64 H64A 109.6
C63 C64 H64B 109.6
C65 C64 H64B 109.6
H64A C64 H64B 108.1
C64 C65 C66 111.4(4)
C64 C65 H65A 109.3
C66 C65 H65A 109.3
C64 C65 H65B 109.3
C66 C65 H65B 109.3
H65A C65 H65B 108
C65 C66 C61 110.8(4)
C65 C66 H66A 109.5
C61 C66 H66A 109.5
C65 C66 H66B 109.5
C61 C66 H66B 109.5
H66A C66 H66B 108.1
C72 C67 C68 110.5(4)
C72 C67 P2 115.2(3)
C68 C67 P2 113.1(3)
C72 C67 H67 105.7
C68 C67 H67 105.7
P2 C67 H67 105.7
C67 C68 C69 111.5(4)
C67 C68 H68A 109.3
C69 C68 H68A 109.3
C67 C68 H68B 109.3
C69 C68 H68B 109.3
H68A C68 H68B 108
C70 C69 C68 110.6(4)
C70 C69 H69A 109.5
C68 C69 H69A 109.5
C70 C69 H69B 109.5
C68 C69 H69B 109.5
H69A C69 H69B 108.1
C69 C70 C71 110.6(4)
C69 C70 H70A 109.5
C71 C70 H70A 109.5
C69 C70 H70B 109.5
C71 C70 H70B 109.5
H70A C70 H70B 108.1
C70 C71 C72 112.8(4)
C70 C71 H71A 109
C72 C71 H71A 109
C70 C71 H71B 109
C72 C71 H71B 109
H71A C71 H71B 107.8
C67 C72 C71 112.0(4)
C67 C72 H72A 109.2
C71 C72 H72A 109.2
C67 C72 H72B 109.2
C71 C72 H72B 109.2
H72A C72 H72B 107.9
C6 C1R H11R 109.5
C6 C1R H12R 109.5
H11R C1R H12R 109.5
C6 C1R H13R 109.5
H11R C1R H13R 109.5
H12R C1R H13R 109.5
C42 C2R H21R 109.5
C42 C2R H22R 109.5
H21R C2R H22R 109.5
C42 C2R H23R 109.5
H21R C2R H23R 109.5
H22R C2R H23R 109.5
Cl10 C75 Cl9 111.9(3)
Cl10 C75 H75A 109.2
Cl9 C75 H75A 109.2
Cl10 C75 H75B 109.2
Cl9 C75 H75B 109.2
H75A C75 H75B 107.9
Cl12 C76 Cl11 112.5(7)
Cl12 C76 H76A 109.1
Cl11 C76 H76A 109.1
Cl12 C76 H76B 109.1
Cl11 C76 H76B 109.1
H76A C76 H76B 107.8
Cl1C C76B Cl2C 113.0(9)
Cl1C C76B H76C 109
Cl2C C76B H76C 109
Cl1C C76B H76D 109
Cl2C C76B H76D 109
H76C C76B H76D 107.8
Ru1 Cl2 Ru2 85.58(4)
Ru1 Cl2 Ru2B 85.46(12)
Ru2 Cl3 Ru1 84.53(4)
Ru2B Cl4 Ru1 93.6(2)
Ru2 Cl4 Ru1 81.26(4)
Ru3 Cl6 Ru4 85.65(3)
Ru4 Cl7 Ru3 83.95(4)
Ru4 Cl8 Ru3 82.38(3)
C31 P1 C25 105.1(2)
C31 P1 C19 103.0(2)
C25 P1 C19 105.6(2)
C31 P1 Ru1 117.31(15)
C25 P1 Ru1 115.12(15)
C19 P1 Ru1 109.40(15)
C55 P2 C67 103.5(2)
C55 P2 C61 102.2(2)
C67 P2 C61 110.3(2)
C55 P2 Ru3 113.36(15)
C67 P2 Ru3 112.75(16)
C61 P2 Ru3 113.81(15)
C1 Ru1 P1 91.38(14)
C1 Ru1 Cl1 96.90(14)
P1 Ru1 Cl1 90.02(4)
C1 Ru1 Cl2 93.76(14)
P1 Ru1 Cl2 100.62(4)
Cl1 Ru1 Cl2 164.74(4)
C1 Ru1 Cl3 91.13(14)
P1 Ru1 Cl3 177.45(4)
Cl1 Ru1 Cl3 89.29(4)
Cl2 Ru1 Cl3 79.60(4)
C1 Ru1 Cl4 167.72(14)
P1 Ru1 Cl4 99.10(4)
Cl1 Ru1 Cl4 89.52(4)
Cl2 Ru1 Cl4 78.10(4)
Cl3 Ru1 Cl4 78.45(4)
C11 Ru2 C10 37.17(18)
C11 Ru2 C13 68.34(18)
C10 Ru2 C13 80.87(18)
C11 Ru2 C14 80.79(19)
C10 Ru2 C14 68.36(18)
C13 Ru2 C14 38.38(17)
C11 Ru2 C9 68.82(18)
C10 Ru2 C9 38.65(18)
C13 Ru2 C9 69.07(18)
C14 Ru2 C9 37.74(18)
C11 Ru2 C12 38.38(18)
C10 Ru2 C12 68.74(18)
C13 Ru2 C12 38.06(17)
C14 Ru2 C12 69.29(18)
C9 Ru2 C12 82.53(18)
C11 Ru2 Cl3 92.44(13)
C10 Ru2 Cl3 117.18(13)
C13 Ru2 Cl3 120.14(13)
C14 Ru2 Cl3 158.43(14)
C9 Ru2 Cl3 155.25(14)
C12 Ru2 Cl3 92.70(13)
C11 Ru2 Cl2 155.79(15)
C10 Ru2 Cl2 160.73(14)
C13 Ru2 Cl2 94.49(13)
C14 Ru2 Cl2 96.40(13)
C9 Ru2 Cl2 122.27(14)
C12 Ru2 Cl2 118.13(13)
Cl3 Ru2 Cl2 81.38(4)
C11 Ru2 Cl4 122.27(14)
C10 Ru2 Cl4 95.79(14)
C13 Ru2 Cl4 155.02(13)
C14 Ru2 Cl4 117.43(14)
C9 Ru2 Cl4 92.81(13)
C12 Ru2 Cl4 160.33(13)
Cl3 Ru2 Cl4 83.53(4)
Cl2 Ru2 Cl4 80.50(4)
C37 Ru3 P2 91.93(14)
C37 Ru3 Cl5 95.58(14)
P2 Ru3 Cl5 91.00(4)
C37 Ru3 Cl6 96.21(14)
P2 Ru3 Cl6 96.61(4)
Cl5 Ru3 Cl6 165.73(4)
C37 Ru3 Cl7 89.60(14)
P2 Ru3 Cl7 177.55(4)
Cl5 Ru3 Cl7 90.77(4)
Cl6 Ru3 Cl7 81.31(4)
C37 Ru3 Cl8 165.66(15)
P2 Ru3 Cl8 101.61(4)
Cl5 Ru3 Cl8 88.96(4)
Cl6 Ru3 Cl8 77.71(3)
Cl7 Ru3 Cl8 76.71(4)
C46 Ru4 C49 81.17(18)
C46 Ru4 C47 38.13(17)
C49 Ru4 C47 68.45(17)
C46 Ru4 C50 68.51(17)
C49 Ru4 C50 38.24(18)
C47 Ru4 C50 81.24(17)
C46 Ru4 C45 38.58(17)
C49 Ru4 C45 68.98(19)
C47 Ru4 C45 69.48(17)
C50 Ru4 C45 37.77(18)
C46 Ru4 C48 69.53(17)
C49 Ru4 C48 38.07(17)
C47 Ru4 C48 38.46(16)
C50 Ru4 C48 69.39(18)
C45 Ru4 C48 82.87(17)
C46 Ru4 Cl8 118.90(12)
C49 Ru4 Cl8 119.87(14)
C47 Ru4 Cl8 93.21(13)
C50 Ru4 Cl8 157.84(14)
C45 Ru4 Cl8 156.95(13)
C48 Ru4 Cl8 92.93(13)
C46 Ru4 Cl7 93.41(13)
C49 Ru4 Cl7 157.16(14)
C47 Ru4 Cl7 119.43(12)
C50 Ru4 Cl7 119.23(14)
C45 Ru4 Cl7 92.95(13)
C48 Ru4 Cl7 157.37(12)
Cl8 Ru4 Cl7 82.22(4)
C46 Ru4 Cl6 159.61(13)
C49 Ru4 Cl6 95.19(13)
C47 Ru4 Cl6 156.67(12)
C50 Ru4 Cl6 96.23(12)
C45 Ru4 Cl6 121.46(12)
C48 Ru4 Cl6 118.97(12)
Cl8 Ru4 Cl6 80.38(4)
Cl7 Ru4 Cl6 82.17(4)
Cl4 Ru2B Cl2 83.8(2)

loop_
_geom_bond_atom_site_label_1
_geom_bond_atom_site_label_2
_geom_bond_distance
C1 C2 1.314(6)
C1 Ru1 1.785(5)
C2 C3 1.493(7)
C2 H2 0.95
C3 C8 1.388(7)
C3 C4 1.405(7)
C4 C5 1.387(7)
C4 H4 0.95
C5 C6 1.384(7)
C5 H5 0.95
C6 C7 1.377(7)
C6 C1R 1.520(7)
C7 C8 1.379(7)
C7 H7 0.95
C8 H8 0.95
C9 C14 1.408(7)
C9 C10 1.441(7)
C9 C15 1.470(7)
C9 Ru2 2.193(5)
C10 C11 1.375(7)
C10 Ru2 2.161(5)
C10 H10 0.95
C11 C12 1.425(7)
C11 Ru2 2.152(5)
C11 H11 0.95
C12 C13 1.413(6)
C12 C16 1.505(7)
C12 Ru2 2.183(5)
C13 C14 1.417(7)
C13 Ru2 2.151(4)
C13 H13 0.95
C14 Ru2 2.160(5)
C14 H14 0.95
C15 H15A 0.98
C15 H15B 0.98
C15 H15C 0.98
C16 C17 1.527(8)
C16 C18 1.538(7)
C16 H16 1
C17 H17A 0.98
C17 H17B 0.98
C17 H17C 0.98
C18 H18A 0.98
C18 H18B 0.98
C18 H18C 0.98
C19 C24 1.532(6)
C19 C20 1.537(6)
C19 P1 1.863(4)
C19 H19 1
C20 C21 1.534(6)
C20 H20A 0.99
C20 H20B 0.99
C21 C22 1.520(8)
C21 H21A 0.99
C21 H21B 0.99
C22 C23 1.516(7)
C22 H22A 0.99
C22 H22B 0.99
C23 C24 1.528(6)
C23 H23A 0.99
C23 H23B 0.99
C24 H24A 0.99
C24 H24B 0.99
C25 C26 1.533(6)
C25 C30 1.543(6)
C25 P1 1.860(4)
C25 H25 1
C26 C27 1.531(6)
C26 H26A 0.99
C26 H26B 0.99
C27 C28 1.524(6)
C27 H27A 0.99
C27 H27B 0.99
C28 C29 1.516(6)
C28 H28A 0.99
C28 H28B 0.99
C29 C30 1.527(6)
C29 H29A 0.99
C29 H29B 0.99
C30 H30A 0.99
C30 H30B 0.99
C31 C32 1.530(6)
C31 C36 1.530(6)
C31 P1 1.853(4)
C31 H31 1
C32 C33 1.532(6)
C32 H32A 0.99
C32 H32B 0.99
C33 C34 1.519(7)
C33 H33A 0.99
C33 H33B 0.99
C34 C35 1.522(7)
C34 H34A 0.99
C34 H34B 0.99
C35 C36 1.530(7)
C35 H35A 0.99
C35 H35B 0.99
C36 H36A 0.99
C36 H36B 0.99
C37 C38 1.313(6)
C37 Ru3 1.779(4)
C38 C39 1.469(6)
C38 H38 0.95
C39 C40 1.405(6)
C39 C44 1.408(6)
C40 C41 1.393(6)
C40 H40 0.95
C41 C42 1.384(6)
C41 H41 0.95
C42 C43 1.396(6)
C42 C2R 1.499(6)
C43 C44 1.377(6)
C43 H43 0.95
C44 H44 0.95
C45 C50 1.406(7)
C45 C46 1.432(6)
C45 C51 1.501(7)
C45 Ru4 2.183(5)
C46 C47 1.405(6)
C46 Ru4 2.149(4)
C46 H46 0.95
C47 C48 1.430(6)
C47 Ru4 2.153(4)
C47 H47 0.95
C48 C49 1.416(6)
C48 C52 1.512(7)
C48 Ru4 2.188(4)
C49 C50 1.412(7)
C49 Ru4 2.153(4)
C49 H49 0.95
C50 Ru4 2.160(5)
C50 H50 0.95
C51 H51A 0.98
C51 H51B 0.98
C51 H51C 0.98
C52 C54 1.526(7)
C52 C53 1.538(6)
C52 H52 1
C53 H53A 0.98
C53 H53B 0.98
C53 H53C 0.98
C54 H54A 0.98
C54 H54B 0.98
C54 H54C 0.98
C55 C60 1.539(6)
C55 C56 1.539(6)
C55 P2 1.857(4)
C55 H55 1
C56 C57 1.529(6)
C56 H56A 0.99
C56 H56B 0.99
C57 C58 1.524(7)
C57 H57A 0.99
C57 H57B 0.99
C58 C59 1.525(7)
C58 H58A 0.99
C58 H58B 0.99
C59 C60 1.529(6)
C59 H59A 0.99
C59 H59B 0.99
C60 H60A 0.99
C60 H60B 0.99
C61 C66 1.537(6)
C61 C62 1.540(6)
C61 P2 1.861(4)
C61 H61 1
C62 C63 1.524(6)
C62 H62A 0.99
C62 H62B 0.99
C63 C64 1.520(7)
C63 H63A 0.99
C63 H63B 0.99
C64 C65 1.526(7)
C64 H64A 0.99
C64 H64B 0.99
C65 C66 1.532(6)
C65 H65A 0.99
C65 H65B 0.99
C66 H66A 0.99
C66 H66B 0.99
C67 C72 1.526(6)
C67 C68 1.533(7)
C67 P2 1.858(4)
C67 H67 1
C68 C69 1.530(7)
C68 H68A 0.99
C68 H68B 0.99
C69 C70 1.512(7)
C69 H69A 0.99
C69 H69B 0.99
C70 C71 1.516(7)
C70 H70A 0.99
C70 H70B 0.99
C71 C72 1.531(6)
C71 H71A 0.99
C71 H71B 0.99
C72 H72A 0.99
C72 H72B 0.99
C1R H11R 0.98
C1R H12R 0.98
C1R H13R 0.98
C2R H21R 0.98
C2R H22R 0.98
C2R H23R 0.98
C75 Cl10 1.736(6)
C75 Cl9 1.772(6)
C75 H75A 0.99
C75 H75B 0.99
C76 Cl12 1.723(12)
C76 Cl11 1.765(12)
C76 H76A 0.99
C76 H76B 0.99
C76B Cl1C 1.727(13)
C76B Cl2C 1.763(14)
C76B H76C 0.99
C76B H76D 0.99
Cl1 Ru1 2.3614(11)
Cl2 Ru1 2.4132(11)
Cl2 Ru2 2.4379(12)
Cl2 Ru2B 2.626(7)
Cl3 Ru2 2.3923(13)
Cl3 Ru1 2.5059(12)
Cl4 Ru2B 2.067(7)
Cl4 Ru2 2.4568(13)
Cl4 Ru1 2.6012(12)
Cl5 Ru3 2.3627(11)
Cl6 Ru3 2.4015(11)
Cl6 Ru4 2.4574(11)
Cl7 Ru4 2.4204(11)
Cl7 Ru3 2.5171(12)
Cl8 Ru4 2.4104(12)
Cl8 Ru3 2.6004(11)
P1 Ru1 2.3107(12)
P2 Ru3 2.3139(12)

loop_
_geom_torsion_atom_site_label_1
_geom_torsion_atom_site_label_2
_geom_torsion_atom_site_label_3
_geom_torsion_atom_site_label_4
_geom_torsion
C1 C2 C3 C8 179.8(5)
C1 C2 C3 C4 0.0(8)
C8 C3 C4 C5 3.2(7)
C2 C3 C4 C5 -177.0(5)
C3 C4 C5 C6 -0.7(8)
C4 C5 C6 C7 -2.4(8)
C4 C5 C6 C1R 177.1(5)
C5 C6 C7 C8 3.0(8)
C1R C6 C7 C8 -176.5(5)
C6 C7 C8 C3 -0.5(8)
C4 C3 C8 C7 -2.6(7)
C2 C3 C8 C7 177.6(5)
C14 C9 C10 C11 -0.1(7)
C15 C9 C10 C11 -177.3(5)
Ru2 C9 C10 C11 -53.2(4)
C14 C9 C10 Ru2 53.0(4)
C15 C9 C10 Ru2 -124.1(5)
C9 C10 C11 C12 -0.1(7)
Ru2 C10 C11 C12 -53.6(4)
C9 C10 C11 Ru2 53.5(4)
C10 C11 C12 C13 0.4(7)
Ru2 C11 C12 C13 -53.1(4)
C10 C11 C12 C16 176.0(4)
Ru2 C11 C12 C16 122.5(4)
C10 C11 C12 Ru2 53.5(4)
C11 C12 C13 C14 -0.5(7)
C16 C12 C13 C14 -175.9(4)
Ru2 C12 C13 C14 -53.6(4)
C11 C12 C13 Ru2 53.1(4)
C16 C12 C13 Ru2 -122.4(5)
C10 C9 C14 C13 0.0(7)
C15 C9 C14 C13 177.1(5)
Ru2 C9 C14 C13 52.9(4)
C10 C9 C14 Ru2 -52.8(4)
C15 C9 C14 Ru2 124.3(5)
C12 C13 C14 C9 0.3(7)
Ru2 C13 C14 C9 -53.7(4)
C12 C13 C14 Ru2 54.0(4)
C13 C12 C16 C17 21.2(7)
C11 C12 C16 C17 -154.1(5)
Ru2 C12 C16 C17 -68.2(6)
C13 C12 C16 C18 -103.3(6)
C11 C12 C16 C18 81.4(6)
Ru2 C12 C16 C18 167.3(4)
C24 C19 C20 C21 -60.6(5)
P1 C19 C20 C21 168.8(4)
C19 C20 C21 C22 58.8(6)
C20 C21 C22 C23 -54.2(6)
C21 C22 C23 C24 52.9(6)
C22 C23 C24 C19 -56.6(6)
C20 C19 C24 C23 59.8(5)
P1 C19 C24 C23 -167.0(3)
C30 C25 C26 C27 -59.0(5)
P1 C25 C26 C27 169.1(3)
C25 C26 C27 C28 59.0(5)
C26 C27 C28 C29 -54.5(5)
C27 C28 C29 C30 53.3(5)
C28 C29 C30 C25 -55.3(5)
C26 C25 C30 C29 56.6(5)
P1 C25 C30 C29 -172.5(3)
C36 C31 C32 C33 -60.0(5)
P1 C31 C32 C33 171.1(3)
C31 C32 C33 C34 58.0(5)
C32 C33 C34 C35 -55.0(6)
C33 C34 C35 C36 54.3(6)
C32 C31 C36 C35 59.7(5)
P1 C31 C36 C35 -171.3(3)
C34 C35 C36 C31 -56.9(6)
C37 C38 C39 C40 -179.0(5)
C37 C38 C39 C44 2.2(7)
C44 C39 C40 C41 0.8(7)
C38 C39 C40 C41 -178.0(4)
C39 C40 C41 C42 1.1(7)
C40 C41 C42 C43 -2.3(7)
C40 C41 C42 C2R 175.1(5)
C41 C42 C43 C44 1.8(8)
C2R C42 C43 C44 -175.6(5)
C42 C43 C44 C39 0.0(8)
C40 C39 C44 C43 -1.3(7)
C38 C39 C44 C43 177.4(5)
C50 C45 C46 C47 0.6(6)
C51 C45 C46 C47 176.2(4)
Ru4 C45 C46 C47 53.5(4)
C50 C45 C46 Ru4 -52.9(4)
C51 C45 C46 Ru4 122.7(4)
C45 C46 C47 C48 -0.4(6)
Ru4 C46 C47 C48 53.5(4)
C45 C46 C47 Ru4 -53.9(4)
C46 C47 C48 C49 -0.1(6)
Ru4 C47 C48 C49 52.8(3)
C46 C47 C48 C52 -177.3(4)
Ru4 C47 C48 C52 -124.4(4)
C46 C47 C48 Ru4 -52.9(4)
C47 C48 C49 C50 0.4(6)
C52 C48 C49 C50 177.5(4)
Ru4 C48 C49 C50 53.2(4)
C47 C48 C49 Ru4 -52.8(3)
C52 C48 C49 Ru4 124.3(4)
C46 C45 C50 C49 -0.3(6)
C51 C45 C50 C49 -175.8(4)
Ru4 C45 C50 C49 -52.8(4)
C46 C45 C50 Ru4 52.5(4)
C51 C45 C50 Ru4 -123.0(4)
C48 C49 C50 C45 -0.2(7)
Ru4 C49 C50 C45 53.4(4)
C48 C49 C50 Ru4 -53.7(4)
C49 C48 C52 C54 -25.8(6)
C47 C48 C52 C54 151.2(4)
Ru4 C48 C52 C54 64.8(5)
C49 C48 C52 C53 99.3(5)
C47 C48 C52 C53 -83.6(5)
Ru4 C48 C52 C53 -170.0(3)
C60 C55 C56 C57 -49.8(5)
P2 C55 C56 C57 -177.6(3)
C55 C56 C57 C58 55.0(5)
C56 C57 C58 C59 -60.0(6)
C57 C58 C59 C60 59.5(5)
C58 C59 C60 C55 -54.1(5)
C56 C55 C60 C59 49.4(5)
P2 C55 C60 C59 175.5(3)
C66 C61 C62 C63 56.9(5)
P2 C61 C62 C63 -168.6(3)
C61 C62 C63 C64 -57.4(5)
C62 C63 C64 C65 56.2(5)
C63 C64 C65 C66 -56.5(5)
C64 C65 C66 C61 57.5(5)
C62 C61 C66 C65 -56.7(5)
P2 C61 C66 C65 171.4(3)
C72 C67 C68 C69 55.4(5)
P2 C67 C68 C69 -173.8(3)
C67 C68 C69 C70 -58.1(6)
C68 C69 C70 C71 56.9(6)
C69 C70 C71 C72 -54.8(6)
C68 C67 C72 C71 -52.3(5)
P2 C67 C72 C71 178.0(3)
C70 C71 C72 C67 52.8(5)
C32 C31 P1 C25 -162.5(3)
C36 C31 P1 C25 71.0(4)
C32 C31 P1 C19 -52.1(4)
C36 C31 P1 C19 -178.6(3)
C32 C31 P1 Ru1 68.1(3)
C36 C31 P1 Ru1 -58.4(4)
C26 C25 P1 C31 35.3(4)
C30 C25 P1 C31 -92.6(4)
C26 C25 P1 C19 -73.3(4)
C30 C25 P1 C19 158.9(3)
C26 C25 P1 Ru1 166.0(3)
C30 C25 P1 Ru1 38.1(4)
C24 C19 P1 C31 -169.0(3)
C20 C19 P1 C31 -40.8(4)
C24 C19 P1 C25 -59.0(4)
C20 C19 P1 C25 69.2(4)
C24 C19 P1 Ru1 65.5(4)
C20 C19 P1 Ru1 -166.3(3)
C60 C55 P2 C67 54.0(4)
C56 C55 P2 C67 -178.4(3)
C60 C55 P2 C61 168.7(3)
C56 C55 P2 C61 -63.7(3)
C60 C55 P2 Ru3 -68.4(3)
C56 C55 P2 Ru3 59.2(3)
C72 C67 P2 C55 -172.4(3)
C68 C67 P2 C55 59.2(4)
C72 C67 P2 C61 78.9(4)
C68 C67 P2 C61 -49.5(4)
C72 C67 P2 Ru3 -49.6(4)
C68 C67 P2 Ru3 -178.0(3)
C66 C61 P2 C55 -35.5(4)
C62 C61 P2 C55 -165.5(3)
C66 C61 P2 C67 74.0(4)
C62 C61 P2 C67 -56.0(4)
C66 C61 P2 Ru3 -158.1(3)
C62 C61 P2 Ru3 71.9(3)
C31 P1 Ru1 C1 64.5(2)
C25 P1 Ru1 C1 -60.0(2)
C19 P1 Ru1 C1 -178.7(2)
C31 P1 Ru1 Cl1 161.44(17)
C25 P1 Ru1 Cl1 36.90(16)
C19 P1 Ru1 Cl1 -81.80(16)
C31 P1 Ru1 Cl2 -29.56(17)
C25 P1 Ru1 Cl2 -154.09(16)
C19 P1 Ru1 Cl2 87.20(16)
C31 P1 Ru1 Cl4 -109.05(17)
C25 P1 Ru1 Cl4 126.41(16)
C19 P1 Ru1 Cl4 7.71(16)
Ru2 Cl2 Ru1 C1 128.77(14)
Ru2B Cl2 Ru1 C1 143.4(3)
Ru2 Cl2 Ru1 P1 -139.12(4)
Ru2B Cl2 Ru1 P1 -124.5(2)
Ru2 Cl2 Ru1 Cl1 -5.57(18)
Ru2B Cl2 Ru1 Cl1 9.1(3)
Ru2 Cl2 Ru1 Cl3 38.30(4)
Ru2B Cl2 Ru1 Cl3 53.0(2)
Ru2 Cl2 Ru1 Cl4 -41.94(4)
Ru2B Cl2 Ru1 Cl4 -27.3(2)
Ru2 Cl3 Ru1 C1 -132.86(14)
Ru2 Cl3 Ru1 Cl1 130.24(4)
Ru2 Cl3 Ru1 Cl2 -39.25(4)
Ru2 Cl3 Ru1 Cl4 40.59(4)
Ru2B Cl4 Ru1 C1 -13.7(7)
Ru2 Cl4 Ru1 C1 -7.3(7)
Ru2B Cl4 Ru1 P1 134.61(18)
Ru2 Cl4 Ru1 P1 141.03(4)
Ru2B Cl4 Ru1 Cl1 -135.45(18)
Ru2 Cl4 Ru1 Cl1 -129.03(4)
Ru2B Cl4 Ru1 Cl2 35.57(18)
Ru2 Cl4 Ru1 Cl2 41.99(4)
Ru2B Cl4 Ru1 Cl3 -46.08(18)
Ru2 Cl4 Ru1 Cl3 -39.65(3)
C12 C11 Ru2 C10 134.3(4)
C10 C11 Ru2 C13 -103.9(3)
C12 C11 Ru2 C13 30.3(3)
C10 C11 Ru2 C14 -66.1(3)
C12 C11 Ru2 C14 68.1(3)
C10 C11 Ru2 C9 -28.9(3)
C12 C11 Ru2 C9 105.3(3)
C10 C11 Ru2 C12 -134.3(4)
C10 C11 Ru2 Cl3 134.5(3)
C12 C11 Ru2 Cl3 -91.3(3)
C10 C11 Ru2 Cl2 -151.3(3)
C12 C11 Ru2 Cl2 -17.0(5)
C10 C11 Ru2 Cl4 50.6(3)
C12 C11 Ru2 Cl4 -175.2(2)
C9 C10 Ru2 C11 -133.8(4)
C11 C10 Ru2 C13 66.0(3)
C9 C10 Ru2 C13 -67.8(3)
C11 C10 Ru2 C14 103.8(3)
C9 C10 Ru2 C14 -30.0(3)
C11 C10 Ru2 C9 133.8(4)
C11 C10 Ru2 C12 28.5(3)
C9 C10 Ru2 C12 -105.3(3)
C11 C10 Ru2 Cl3 -53.3(3)
C9 C10 Ru2 Cl3 173.0(2)
C11 C10 Ru2 Cl2 143.3(4)
C9 C10 Ru2 Cl2 9.6(6)
C11 C10 Ru2 Cl4 -139.0(3)
C9 C10 Ru2 Cl4 87.3(3)
C12 C13 Ru2 C11 -30.6(3)
C14 C13 Ru2 C11 102.9(3)
C12 C13 Ru2 C10 -67.0(3)
C14 C13 Ru2 C10 66.5(3)
C12 C13 Ru2 C14 -133.5(4)
C12 C13 Ru2 C9 -105.2(3)
C14 C13 Ru2 C9 28.3(3)
C14 C13 Ru2 C12 133.5(4)
C12 C13 Ru2 Cl3 49.2(3)
C14 C13 Ru2 Cl3 -177.3(2)
C12 C13 Ru2 Cl2 131.8(3)
C14 C13 Ru2 Cl2 -94.6(3)
C12 C13 Ru2 Cl4 -151.1(3)
C14 C13 Ru2 Cl4 -17.6(5)
C9 C14 Ru2 C11 67.1(3)
C13 C14 Ru2 C11 -66.6(3)
C9 C14 Ru2 C10 30.7(3)
C13 C14 Ru2 C10 -103.1(3)
C9 C14 Ru2 C13 133.7(4)
C13 C14 Ru2 C9 -133.7(4)
C9 C14 Ru2 C12 105.2(3)
C13 C14 Ru2 C12 -28.5(3)
C9 C14 Ru2 Cl3 140.1(3)
C13 C14 Ru2 Cl3 6.4(5)
C9 C14 Ru2 Cl2 -137.1(3)
C13 C14 Ru2 Cl2 89.1(3)
C9 C14 Ru2 Cl4 -54.5(3)
C13 C14 Ru2 Cl4 171.7(2)
C14 C9 Ru2 C11 -102.7(3)
C10 C9 Ru2 C11 27.9(3)
C15 C9 Ru2 C11 142.0(5)
C14 C9 Ru2 C10 -130.6(4)
C15 C9 Ru2 C10 114.1(6)
C14 C9 Ru2 C13 -28.7(3)
C10 C9 Ru2 C13 101.9(3)
C15 C9 Ru2 C13 -144.0(5)
C10 C9 Ru2 C14 130.6(4)
C15 C9 Ru2 C14 -115.3(6)
C14 C9 Ru2 C12 -65.6(3)
C10 C9 Ru2 C12 65.1(3)
C15 C9 Ru2 C12 179.1(5)
C14 C9 Ru2 Cl3 -145.7(3)
C10 C9 Ru2 Cl3 -15.1(5)
C15 C9 Ru2 Cl3 99.0(5)
C14 C9 Ru2 Cl2 53.1(3)
C10 C9 Ru2 Cl2 -176.3(2)
C15 C9 Ru2 Cl2 -62.2(5)
C14 C9 Ru2 Cl4 133.6(3)
C10 C9 Ru2 Cl4 -95.8(3)
C15 C9 Ru2 Cl4 18.3(5)
C13 C12 Ru2 C11 130.4(4)
C16 C12 Ru2 C11 -111.9(5)
C13 C12 Ru2 C10 102.8(3)
C11 C12 Ru2 C10 -27.7(3)
C16 C12 Ru2 C10 -139.5(5)
C11 C12 Ru2 C13 -130.4(4)
C16 C12 Ru2 C13 117.7(6)
C13 C12 Ru2 C14 28.8(3)
C11 C12 Ru2 C14 -101.7(3)
C16 C12 Ru2 C14 146.5(5)
C13 C12 Ru2 C9 65.3(3)
C11 C12 Ru2 C9 -65.1(3)
C16 C12 Ru2 C9 -177.0(5)
C13 C12 Ru2 Cl3 -139.1(3)
C11 C12 Ru2 Cl3 90.5(3)
C16 C12 Ru2 Cl3 -21.3(4)
C13 C12 Ru2 Cl2 -57.4(3)
C11 C12 Ru2 Cl2 172.2(2)
C16 C12 Ru2 Cl2 60.3(5)
C13 C12 Ru2 Cl4 142.7(3)
C11 C12 Ru2 Cl4 12.2(6)
C16 C12 Ru2 Cl4 -99.6(5)
Ru1 Cl3 Ru2 C11 -164.99(14)
Ru1 Cl3 Ru2 C10 -135.99(15)
Ru1 Cl3 Ru2 C13 128.73(15)
Ru1 Cl3 Ru2 C14 124.1(4)
Ru1 Cl3 Ru2 C9 -125.4(3)
Ru1 Cl3 Ru2 C12 156.58(13)
Ru1 Cl3 Ru2 Cl2 38.53(4)
Ru1 Cl3 Ru2 Cl4 -42.79(4)
Ru1 Cl2 Ru2 C11 -116.8(3)
Ru2B Cl2 Ru2 C11 154.2(6)
Ru1 Cl2 Ru2 C10 124.9(4)
Ru2B Cl2 Ru2 C10 35.9(6)
Ru1 Cl2 Ru2 C13 -160.07(13)
Ru2B Cl2 Ru2 C13 111.0(5)
Ru1 Cl2 Ru2 C14 161.41(14)
Ru2B Cl2 Ru2 C14 72.5(5)
Ru1 Cl2 Ru2 C9 131.91(15)
Ru2B Cl2 Ru2 C9 43.0(5)
Ru1 Cl2 Ru2 C12 -128.68(14)
Ru2B Cl2 Ru2 C12 142.4(5)
Ru1 Cl2 Ru2 Cl3 -40.23(4)
Ru2B Cl2 Ru2 Cl3 -129.2(5)
Ru1 Cl2 Ru2 Cl4 44.60(4)
Ru2B Cl2 Ru2 Cl4 -44.4(5)
Ru2B Cl4 Ru2 C11 -77.6(7)
Ru1 Cl4 Ru2 C11 130.03(16)
Ru2B Cl4 Ru2 C10 -49.7(7)
Ru1 Cl4 Ru2 C10 158.01(13)
Ru2B Cl4 Ru2 C13 31.1(7)
Ru1 Cl4 Ru2 C13 -121.2(3)
Ru2B Cl4 Ru2 C14 18.9(7)
Ru1 Cl4 Ru2 C14 -133.39(15)
Ru2B Cl4 Ru2 C9 -11.0(7)
Ru1 Cl4 Ru2 C9 -163.34(14)
Ru2B Cl4 Ru2 C12 -86.6(8)
Ru1 Cl4 Ru2 C12 121.1(4)
Ru2B Cl4 Ru2 Cl3 -166.4(7)
Ru1 Cl4 Ru2 Cl3 41.23(4)
Ru2B Cl4 Ru2 Cl2 111.3(7)
Ru1 Cl4 Ru2 Cl2 -41.07(4)
C55 P2 Ru3 C37 -179.7(2)
C67 P2 Ru3 C37 63.1(2)
C61 P2 Ru3 C37 -63.5(2)
C55 P2 Ru3 Cl5 -84.11(16)
C67 P2 Ru3 Cl5 158.76(16)
C61 P2 Ru3 Cl5 32.15(16)
C55 P2 Ru3 Cl6 83.79(16)
C67 P2 Ru3 Cl6 -33.34(16)
C61 P2 Ru3 Cl6 -159.95(15)
C55 P2 Ru3 Cl8 5.04(16)
C67 P2 Ru3 Cl8 -112.09(15)
C61 P2 Ru3 Cl8 121.30(16)
Ru4 Cl6 Ru3 C37 125.92(14)
Ru4 Cl6 Ru3 P2 -141.40(4)
Ru4 Cl6 Ru3 Cl5 -19.63(19)
Ru4 Cl6 Ru3 Cl7 37.28(3)
Ru4 Cl6 Ru3 Cl8 -40.91(3)
Ru4 Cl7 Ru3 C37 -134.42(14)
Ru4 Cl7 Ru3 Cl5 130.01(4)
Ru4 Cl7 Ru3 Cl6 -38.07(3)
Ru4 Cl7 Ru3 Cl8 41.26(3)
Ru4 Cl8 Ru3 C37 -23.9(5)
Ru4 Cl8 Ru3 P2 136.53(4)
Ru4 Cl8 Ru3 Cl5 -132.67(4)
Ru4 Cl8 Ru3 Cl6 42.20(4)
Ru4 Cl8 Ru3 Cl7 -41.63(3)
C47 C46 Ru4 C49 -66.2(3)
C45 C46 Ru4 C49 67.2(3)
C45 C46 Ru4 C47 133.4(4)
C47 C46 Ru4 C50 -103.7(3)
C45 C46 Ru4 C50 29.7(3)
C47 C46 Ru4 C45 -133.4(4)
C47 C46 Ru4 C48 -28.6(3)
C45 C46 Ru4 C48 104.8(3)
C47 C46 Ru4 Cl8 53.2(3)
C45 C46 Ru4 Cl8 -173.5(2)
C47 C46 Ru4 Cl7 136.2(2)
C45 C46 Ru4 Cl7 -90.5(3)
C47 C46 Ru4 Cl6 -147.2(3)
C45 C46 Ru4 Cl6 -13.9(5)
C50 C49 Ru4 C46 -66.3(3)
C48 C49 Ru4 C46 67.9(3)
C50 C49 Ru4 C47 -103.7(3)
C48 C49 Ru4 C47 30.5(3)
C48 C49 Ru4 C50 134.2(4)
C50 C49 Ru4 C45 -28.3(3)
C48 C49 Ru4 C45 106.0(3)
C50 C49 Ru4 C48 -134.2(4)
C50 C49 Ru4 Cl8 175.4(2)
C48 C49 Ru4 Cl8 -50.4(3)
C50 C49 Ru4 Cl7 11.4(5)
C48 C49 Ru4 Cl7 145.6(3)
C50 C49 Ru4 Cl6 93.5(3)
C48 C49 Ru4 Cl6 -132.3(3)
C48 C47 Ru4 C46 -133.9(4)
C46 C47 Ru4 C49 103.6(3)
C48 C47 Ru4 C49 -30.3(3)
C46 C47 Ru4 C50 66.2(3)
C48 C47 Ru4 C50 -67.7(3)
C46 C47 Ru4 C45 28.9(3)
C48 C47 Ru4 C45 -105.0(3)
C46 C47 Ru4 C48 133.9(4)
C46 C47 Ru4 Cl8 -135.4(2)
C48 C47 Ru4 Cl8 90.7(3)
C46 C47 Ru4 Cl7 -52.5(3)
C48 C47 Ru4 Cl7 173.6(2)
C46 C47 Ru4 Cl6 151.6(3)
C48 C47 Ru4 Cl6 17.7(5)
C45 C50 Ru4 C46 -30.3(3)
C49 C50 Ru4 C46 103.5(3)
C45 C50 Ru4 C49 -133.8(4)
C45 C50 Ru4 C47 -67.7(3)
C49 C50 Ru4 C47 66.1(3)
C49 C50 Ru4 C45 133.8(4)
C45 C50 Ru4 C48 -105.6(3)
C49 C50 Ru4 C48 28.2(3)
C45 C50 Ru4 Cl8 -144.5(3)
C49 C50 Ru4 Cl8 -10.7(5)
C45 C50 Ru4 Cl7 51.3(3)
C49 C50 Ru4 Cl7 -175.0(2)
C45 C50 Ru4 Cl6 135.7(2)
C49 C50 Ru4 Cl6 -90.5(3)
C50 C45 Ru4 C46 131.2(4)
C51 C45 Ru4 C46 -113.1(5)
C50 C45 Ru4 C49 28.6(3)
C46 C45 Ru4 C49 -102.6(3)
C51 C45 Ru4 C49 144.3(5)
C50 C45 Ru4 C47 102.6(3)
C46 C45 Ru4 C47 -28.6(3)
C51 C45 Ru4 C47 -141.7(5)
C46 C45 Ru4 C50 -131.2(4)
C51 C45 Ru4 C50 115.7(5)
C50 C45 Ru4 C48 65.3(3)
C46 C45 Ru4 C48 -65.9(3)
C51 C45 Ru4 C48 -179.0(4)
C50 C45 Ru4 Cl8 146.0(3)
C46 C45 Ru4 Cl8 14.8(5)
C51 C45 Ru4 Cl8 -98.3(5)
C50 C45 Ru4 Cl7 -137.0(3)
C46 C45 Ru4 Cl7 91.8(3)
C51 C45 Ru4 Cl7 -21.3(4)
C50 C45 Ru4 Cl6 -54.4(3)
C46 C45 Ru4 Cl6 174.4(2)
C51 C45 Ru4 Cl6 61.3(5)
C49 C48 Ru4 C46 -102.2(3)
C47 C48 Ru4 C46 28.3(3)
C52 C48 Ru4 C46 139.8(4)
C47 C48 Ru4 C49 130.5(4)
C52 C48 Ru4 C49 -118.0(5)
C49 C48 Ru4 C47 -130.5(4)
C52 C48 Ru4 C47 111.5(5)
C49 C48 Ru4 C50 -28.3(3)
C47 C48 Ru4 C50 102.2(3)
C52 C48 Ru4 C50 -146.3(4)
C49 C48 Ru4 C45 -64.8(3)
C47 C48 Ru4 C45 65.8(3)
C52 C48 Ru4 C45 177.2(4)
C49 C48 Ru4 Cl8 138.0(3)
C47 C48 Ru4 Cl8 -91.5(3)
C52 C48 Ru4 Cl8 20.0(4)
C49 C48 Ru4 Cl7 -145.3(3)
C47 C48 Ru4 Cl7 -14.7(5)
C52 C48 Ru4 Cl7 96.7(5)
C49 C48 Ru4 Cl6 57.4(3)
C47 C48 Ru4 Cl6 -172.1(2)
C52 C48 Ru4 Cl6 -60.6(4)
Ru3 Cl8 Ru4 C46 132.35(14)
Ru3 Cl8 Ru4 C49 -131.06(14)
Ru3 Cl8 Ru4 C47 162.01(12)
Ru3 Cl8 Ru4 C50 -123.4(3)
Ru3 Cl8 Ru4 C45 121.9(3)
Ru3 Cl8 Ru4 C48 -159.47(12)
Ru3 Cl8 Ru4 Cl7 42.74(3)
Ru3 Cl8 Ru4 Cl6 -40.58(3)
Ru3 Cl7 Ru4 C46 -163.05(12)
Ru3 Cl7 Ru4 C49 121.7(3)
Ru3 Cl7 Ru4 C47 -133.64(15)
Ru3 Cl7 Ru4 C50 129.74(14)
Ru3 Cl7 Ru4 C45 158.32(12)
Ru3 Cl7 Ru4 C48 -123.2(3)
Ru3 Cl7 Ru4 Cl8 -44.33(3)
Ru3 Cl7 Ru4 Cl6 36.96(3)
Ru3 Cl6 Ru4 C46 -117.5(4)
Ru3 Cl6 Ru4 C49 163.90(14)
Ru3 Cl6 Ru4 C47 120.0(3)
Ru3 Cl6 Ru4 C50 -157.68(14)
Ru3 Cl6 Ru4 C45 -127.61(15)
Ru3 Cl6 Ru4 C48 132.47(14)
Ru3 Cl6 Ru4 Cl8 44.44(3)
Ru3 Cl6 Ru4 Cl7 -38.94(4)
Ru2 Cl4 Ru2B Cl2 -59.1(6)
Ru1 Cl4 Ru2B Cl2 -31.74(17)
Ru1 Cl2 Ru2B Cl4 34.6(2)
Ru2 Cl2 Ru2B Cl4 124.5(6)
